data_7019822
loop_
_publ_author_name
'Klap\"otke, Thomas M'
'Piercey, Davin G.'
'Stierstorfer, J\"org'

_publ_section_title
;
 Amination of energetic anions: high-performing energetic materials.
;
_journal_issue 31
_journal_name_full 'Dalton transactions (Cambridge, England : 2003)'
_journal_page_first 9451
_journal_page_last 9459
_journal_paper_doi 10.1039/c2dt30684k
_journal_volume 41
_journal_year 2012
_chemical_formula_moiety 'C2 H4 N10'
_chemical_formula_sum 'C2 H4 N10'
_chemical_formula_weight 168.15
_chemical_name_common 5,5-bis(1-aminotetrazole)
_chemical_name_systematic 5,5-bis(1-aminotetrazole)
_space_group_IT_number 2
_symmetry_cell_setting triclinic
_symmetry_Int_Tables_number 2
_symmetry_space_group_name_Hall '-P 1'
_symmetry_space_group_name_H-M 'P -1'
_atom_sites_solution_hydrogens geom
_atom_sites_solution_primary direct
_atom_sites_solution_secondary difmap
_audit_creation_date
;
'Sat Nov 05 19:09:56 2011'
;
_audit_creation_method
;
CrysAlisPro, Oxford Diffraction Ltd.,
Version 1.171.35.11 (release 16-05-2011 CrysAlis171 .NET)
(compiled May 16 2011,17:55:39)
;
_audit_update_record 07.11.2011
_cell_angle_alpha 90.106(9)
_cell_angle_beta 90.874(9)
_cell_angle_gamma 106.336(9)
_cell_formula_units_Z 4
_cell_length_a 6.2087(6)
_cell_length_b 9.9845(10)
_cell_length_c 10.6782(14)
_cell_measurement_reflns_used 1094
_cell_measurement_temperature 173(2)
_cell_measurement_theta_max 33.5639
_cell_measurement_theta_min 4.2455
_cell_volume 635.14(12)
_computing_cell_refinement
;
CrysAlisPro, Agilent Technologies,
Version 1.171.35.11 (release 16-05-2011 CrysAlis171 .NET)
(compiled May 16 2011,17:55:39)
;
_computing_data_collection
;
CrysAlisPro, Agilent Technologies,
Version 1.171.35.11 (release 16-05-2011 CrysAlis171 .NET)
(compiled May 16 2011,17:55:39)
;
_computing_data_reduction
;
CrysAlisPro, Agilent Technologies,
Version 1.171.35.11 (release 16-05-2011 CrysAlis171 .NET)
(compiled May 16 2011,17:55:39)
;
_computing_molecular_graphics
;
'ORTEP (M. N. Burnett, C. K. Johnson, ORTEP-III: Oak Ridge Thermal Ellipsoid
;
_computing_publication_material 'PLATON (A. L. Spek, Acta Crystallogr, Sect. A, 1990, 46, C34, 1995 version).'
_computing_structure_refinement 'SHELXL-97 (Sheldrick, 1997)'
_computing_structure_solution SIR-92
_diffrn_ambient_temperature 173
_diffrn_detector_area_resol_mean 15.9809
_diffrn_measured_fraction_theta_full 0.982
_diffrn_measured_fraction_theta_max 0.982
_diffrn_measurement_device 'CCD camera on \k-goniostat'
_diffrn_measurement_device_type 'Xcalibur, Sapphire3'
_diffrn_measurement_method '\w scans'
_diffrn_orient_matrix_UB_11 -0.1081085000
_diffrn_orient_matrix_UB_12 -0.0482162000
_diffrn_orient_matrix_UB_13 -0.0059342000
_diffrn_orient_matrix_UB_21 0.0469850000
_diffrn_orient_matrix_UB_22 -0.0557781000
_diffrn_orient_matrix_UB_23 0.0123383000
_diffrn_orient_matrix_UB_31 -0.0167887000
_diffrn_orient_matrix_UB_32 0.0066680000
_diffrn_orient_matrix_UB_33 0.0650091000
_diffrn_radiation_collimation 0.5
_diffrn_radiation_monochromator graphite
_diffrn_radiation_source 'Enhance (Mo) X-ray Source'
_diffrn_radiation_type 'Mo K\a'
_diffrn_radiation_wavelength 0.71073
_diffrn_reflns_av_R_equivalents 0.0237
_diffrn_reflns_av_sigmaI/netI 0.0538
_diffrn_reflns_limit_h_max 7
_diffrn_reflns_limit_h_min -7
_diffrn_reflns_limit_k_max 12
_diffrn_reflns_limit_k_min -7
_diffrn_reflns_limit_l_max 13
_diffrn_reflns_limit_l_min -13
_diffrn_reflns_number 3443
_diffrn_reflns_theta_full 26.50
_diffrn_reflns_theta_max 26.50
_diffrn_reflns_theta_min 4.25
_diffrn_source_current 40
_diffrn_source_type 'Spellman generator'
_diffrn_source_voltage 50
_exptl_absorpt_coefficient_mu 0.139
_exptl_absorpt_correction_T_max 0.9862
_exptl_absorpt_correction_T_min 0.9646
_exptl_absorpt_correction_type multi-scan
_exptl_absorpt_process_details
;
CrysAlisPro, Agilent Technologies,
Version 1.171.35.11 (release 16-05-2011 CrysAlis171 .NET)
(compiled May 16 2011,17:55:39)
Empirical absorption correction using spherical harmonics,
implemented in SCALE3 ABSPACK scaling algorithm.
;
_exptl_crystal_colour colorless
_exptl_crystal_density_diffrn 1.759
_exptl_crystal_density_method 'not measured'
_exptl_crystal_description needle
_exptl_crystal_F_000 344
_exptl_crystal_size_max 0.26
_exptl_crystal_size_mid 0.15
_exptl_crystal_size_min 0.10
_refine_diff_density_max 0.410
_refine_diff_density_min -0.229
_refine_diff_density_rms 0.059
_refine_ls_extinction_method none
_refine_ls_goodness_of_fit_ref 1.104
_refine_ls_hydrogen_treatment mixed
_refine_ls_matrix_type full
_refine_ls_number_parameters 249
_refine_ls_number_reflns 2592
_refine_ls_number_restraints 0
_refine_ls_restrained_S_all 1.104
_refine_ls_R_factor_all 0.0719
_refine_ls_R_factor_gt 0.0539
_refine_ls_shift/su_max 0.000
_refine_ls_shift/su_mean 0.000
_refine_ls_structure_factor_coef Fsqd
_refine_ls_weighting_details 'calc w=1/[\s^2^(Fo^2^)+(0.0547P)^2^+0.1524P] where P=(Fo^2^+2Fc^2^)/3'
_refine_ls_weighting_scheme calc
_refine_ls_wR_factor_gt 0.1260
_refine_ls_wR_factor_ref 0.1370
_reflns_number_gt 2034
_reflns_number_total 2592
_reflns_threshold_expression >2sigma(I)
_cod_data_source_file c2dt30684k.txt
_cod_data_source_block gx626
_cod_original_sg_symbol_Hall '-P 1 '
_cod_database_code 7019822

loop_
_symmetry_equiv_pos_as_xyz
'x, y, z'
'-x, -y, -z'

loop_
_atom_site_label
_atom_site_type_symbol
_atom_site_fract_x
_atom_site_fract_y
_atom_site_fract_z
_atom_site_U_iso_or_equiv
_atom_site_adp_type
_atom_site_occupancy
_atom_site_symmetry_multiplicity
_atom_site_calc_flag
N1 N 0.0050(3) 0.6276(2) 0.38334(18) 0.0198(4) Uani 1 1 d
N5 N -0.1940(4) 0.6673(3) 0.3708(2) 0.0258(5) Uani 1 1 d
N6 N 0.0890(3) 0.3982(2) 0.12708(19) 0.0223(5) Uani 1 1 d
N7 N -0.0593(4) 0.3349(2) 0.0387(2) 0.0263(5) Uani 1 1 d
N4 N 0.2866(3) 0.5409(2) 0.36912(19) 0.0242(5) Uani 1 1 d
N3 N 0.3167(3) 0.6313(2) 0.4687(2) 0.0257(5) Uani 1 1 d
N2 N 0.1473(3) 0.6832(2) 0.47812(19) 0.0226(5) Uani 1 1 d
N8 N -0.2469(4) 0.3600(2) 0.0648(2) 0.0303(5) Uani 1 1 d
N10 N 0.3073(4) 0.3859(3) 0.1242(2) 0.0302(6) Uani 1 1 d
N9 N -0.2250(3) 0.4396(2) 0.1716(2) 0.0284(5) Uani 1 1 d
C2 C -0.0144(4) 0.4616(2) 0.2081(2) 0.0193(5) Uani 1 1 d
C1 C 0.0927(4) 0.5410(2) 0.3181(2) 0.0185(5) Uani 1 1 d
N11 N 0.4951(3) 0.8627(2) 0.11776(18) 0.0225(5) Uani 1 1 d
N15 N 0.6726(4) 0.8026(3) 0.1077(2) 0.0279(5) Uani 1 1 d
N14 N 0.2558(4) 0.9837(2) 0.1017(2) 0.0279(5) Uani 1 1 d
N12 N 0.3453(4) 0.8191(2) 0.2088(2) 0.0278(5) Uani 1 1 d
N13 N 0.2021(4) 0.8912(2) 0.1988(2) 0.0296(5) Uani 1 1 d
C3 C 0.4394(4) 0.9636(2) 0.0527(2) 0.0215(5) Uani 1 1 d
N18 N 0.7165(4) 0.0709(2) 0.3160(2) 0.0294(5) Uani 1 1 d
N20 N 1.2883(4) 0.1953(3) 0.3561(2) 0.0275(5) Uani 1 1 d
N17 N 0.9114(4) 0.1481(2) 0.2841(2) 0.0280(5) Uani 1 1 d
N16 N 1.0609(3) 0.1230(2) 0.36587(19) 0.0236(5) Uani 1 1 d
N19 N 0.7332(4) -0.0072(2) 0.4183(2) 0.0295(5) Uani 1 1 d
C4 C 0.9491(4) 0.0271(3) 0.4481(2) 0.0246(6) Uani 1 1 d
H15B H 0.800(6) 0.867(4) 0.105(3) 0.045(10) Uiso 1 1 d
H5B H -0.305(6) 0.594(4) 0.367(3) 0.047(10) Uiso 1 1 d
H20B H 1.326(5) 0.242(3) 0.426(3) 0.033(8) Uiso 1 1 d
H10A H 0.410(6) 0.477(4) 0.132(3) 0.061(11) Uiso 1 1 d
H15A H 0.661(6) 0.756(4) 0.025(4) 0.063(11) Uiso 1 1 d
H20A H 1.371(6) 0.133(4) 0.355(3) 0.048(10) Uiso 1 1 d
H5A H -0.180(6) 0.716(4) 0.295(3) 0.050(10) Uiso 1 1 d
H10B H 0.324(6) 0.342(4) 0.192(3) 0.052(11) Uiso 1 1 d

loop_
_atom_site_aniso_label
_atom_site_aniso_U_11
_atom_site_aniso_U_22
_atom_site_aniso_U_33
_atom_site_aniso_U_23
_atom_site_aniso_U_13
_atom_site_aniso_U_12
N1 0.0179(10) 0.0192(10) 0.0226(10) -0.0012(8) 0.0005(8) 0.0057(8)
N5 0.0226(12) 0.0310(13) 0.0273(12) -0.0019(10) -0.0014(10) 0.0136(10)
N6 0.0206(10) 0.0258(11) 0.0222(11) -0.0031(9) -0.0005(9) 0.0093(9)
N7 0.0282(12) 0.0282(12) 0.0246(11) -0.0065(9) -0.0049(9) 0.0116(9)
N4 0.0229(11) 0.0241(11) 0.0251(11) -0.0017(9) -0.0018(9) 0.0060(9)
N3 0.0252(11) 0.0293(12) 0.0233(11) -0.0031(9) -0.0010(9) 0.0086(9)
N2 0.0232(11) 0.0236(11) 0.0208(10) -0.0007(9) -0.0010(9) 0.0064(9)
N8 0.0260(11) 0.0352(13) 0.0289(12) -0.0119(10) -0.0010(10) 0.0073(10)
N10 0.0234(12) 0.0461(16) 0.0273(13) -0.0036(11) -0.0008(10) 0.0197(11)
N9 0.0225(11) 0.0347(13) 0.0274(12) -0.0109(10) -0.0023(9) 0.0072(9)
C2 0.0192(12) 0.0193(11) 0.0203(12) 0.0009(9) 0.0017(10) 0.0067(9)
C1 0.0172(12) 0.0173(11) 0.0205(12) 0.0020(9) 0.0044(10) 0.0037(9)
N11 0.0263(11) 0.0220(11) 0.0184(10) 0.0013(8) 0.0012(9) 0.0057(9)
N15 0.0312(13) 0.0302(13) 0.0275(12) 0.0032(10) 0.0006(10) 0.0174(11)
N14 0.0262(12) 0.0315(12) 0.0270(11) -0.0001(10) 0.0034(9) 0.0095(10)
N12 0.0317(12) 0.0267(12) 0.0219(11) 0.0012(9) 0.0033(10) 0.0029(10)
N13 0.0302(12) 0.0320(12) 0.0258(12) 0.0020(10) 0.0043(10) 0.0075(10)
C3 0.0257(13) 0.0215(12) 0.0171(11) -0.0011(10) -0.0006(10) 0.0062(11)
N18 0.0285(12) 0.0274(12) 0.0331(12) -0.0032(10) -0.0094(10) 0.0096(10)
N20 0.0231(12) 0.0292(12) 0.0306(13) -0.0027(10) -0.0027(10) 0.0082(10)
N17 0.0314(12) 0.0294(12) 0.0248(11) -0.0058(9) -0.0082(10) 0.0118(10)
N16 0.0254(11) 0.0232(11) 0.0235(11) -0.0024(9) -0.0030(9) 0.0091(9)
N19 0.0263(12) 0.0279(12) 0.0346(13) -0.0044(10) -0.0084(10) 0.0084(10)
C4 0.0275(14) 0.0228(13) 0.0254(13) -0.0056(11) -0.0044(11) 0.0106(11)

loop_
_atom_type_symbol
_atom_type_description
_atom_type_scat_dispersion_real
_atom_type_scat_dispersion_imag
_atom_type_scat_source
C C 0.0033 0.0016 'International Tables Vol C Tables 4.2.6.8 and 6.1.1.4'
N N 0.0061 0.0033 'International Tables Vol C Tables 4.2.6.8 and 6.1.1.4'
H H 0.0000 0.0000 'International Tables Vol C Tables 4.2.6.8 and 6.1.1.4'

loop_
_geom_angle_atom_site_label_1
_geom_angle_atom_site_label_2
_geom_angle_atom_site_label_3
_geom_angle
_geom_angle_site_symmetry_3
C1 N1 N2 108.4(2) .
C1 N1 N5 133.4(2) .
N2 N1 N5 118.23(19) .
N1 N5 H5B 109(2) .
N1 N5 H5A 105(2) .
H5B N5 H5A 110(3) .
N7 N6 C2 108.6(2) .
N7 N6 N10 119.3(2) .
C2 N6 N10 132.1(2) .
N8 N7 N6 106.73(19) .
C1 N4 N3 105.30(19) .
N2 N3 N4 110.82(19) .
N3 N2 N1 106.30(19) .
N7 N8 N9 110.7(2) .
N6 N10 H10A 109(2) .
N6 N10 H10B 106(2) .
H10A N10 H10B 106(3) .
C2 N9 N8 105.17(19) .
N9 C2 N6 108.8(2) .
N9 C2 C1 126.5(2) .
N6 C2 C1 124.7(2) .
N4 C1 N1 109.2(2) .
N4 C1 C2 126.6(2) .
N1 C1 C2 124.2(2) .
N12 N11 C3 108.7(2) .
N12 N11 N15 118.8(2) .
C3 N11 N15 132.5(2) .
N11 N15 H15B 111(2) .
N11 N15 H15A 109(2) .
H15B N15 H15A 104(3) .
C3 N14 N13 105.4(2) .
N13 N12 N11 106.7(2) .
N12 N13 N14 110.8(2) .
N14 C3 N11 108.5(2) .
N14 C3 C3 126.4(3) 2_675
N11 C3 C3 125.1(3) 2_675
N17 N18 N19 110.9(2) .
N16 N20 H20B 106.3(19) .
N16 N20 H20A 109(2) .
H20B N20 H20A 105(3) .
N18 N17 N16 107.0(2) .
N17 N16 C4 108.1(2) .
N17 N16 N20 119.8(2) .
C4 N16 N20 132.1(2) .
C4 N19 N18 105.5(2) .
N19 C4 N16 108.5(2) .
N19 C4 C4 126.4(3) 2_756
N16 C4 C4 125.1(3) 2_756

loop_
_geom_bond_atom_site_label_1
_geom_bond_atom_site_label_2
_geom_bond_distance
_geom_bond_site_symmetry_2
N1 C1 1.343(3) .
N1 N2 1.345(3) .
N1 N5 1.404(3) .
N5 H5B 0.85(3) .
N5 H5A 0.94(4) .
N6 N7 1.335(3) .
N6 C2 1.343(3) .
N6 N10 1.396(3) .
N7 N8 1.293(3) .
N4 C1 1.314(3) .
N4 N3 1.370(3) .
N3 N2 1.301(3) .
N8 N9 1.371(3) .
N10 H10A 0.95(4) .
N10 H10B 0.86(4) .
N9 C2 1.317(3) .
C2 C1 1.458(3) .
N11 N12 1.342(3) .
N11 C3 1.345(3) .
N11 N15 1.400(3) .
N15 H15B 0.87(3) .
N15 H15A 0.99(4) .
N14 C3 1.326(3) .
N14 N13 1.371(3) .
N12 N13 1.295(3) .
C3 C3 1.443(5) 2_675
N18 N17 1.290(3) .
N18 N19 1.363(3) .
N20 N16 1.399(3) .
N20 H20B 0.87(3) .
N20 H20A 0.91(4) .
N17 N16 1.340(3) .
N16 C4 1.349(3) .
N19 C4 1.320(3) .
C4 C4 1.447(5) 2_756

loop_
_geom_hbond_atom_site_label_D
_geom_hbond_atom_site_label_H
_geom_hbond_atom_site_label_A
_geom_hbond_distance_DH
_geom_hbond_distance_HA
_geom_hbond_distance_DA
_geom_hbond_angle_DHA
_geom_hbond_site_symmetry_A
N15 H15B N13 0.87(3) 2.62(3) 3.286(3) 134(3) 1_655
N5 H5B N4 0.85(3) 2.44(3) 3.115(3) 137(3) 1_455
N20 H20B N3 0.87(3) 2.48(3) 3.157(3) 136(2) 2_766
N20 H20B N5 0.87(3) 2.59(3) 3.350(3) 147(2) 2_666
N10 H10A N9 0.95(4) 2.43(4) 2.838(3) 106(3) 1_655
N15 H15A N10 0.99(4) 2.18(4) 3.133(3) 162(3) 2_665
N15 H15A N8 0.99(4) 2.67(4) 3.231(3) 116(3) 2_565
N20 H20A N18 0.91(4) 2.44(4) 3.269(3) 152(3) 1_655
N5 H5A N15 0.94(4) 2.45(4) 3.313(3) 154(3) 1_455
N10 H10B N20 0.86(4) 2.26(4) 3.110(4) 167(3) 1_455

loop_
_geom_torsion_atom_site_label_1
_geom_torsion_atom_site_label_2
_geom_torsion_atom_site_label_3
_geom_torsion_atom_site_label_4
_geom_torsion
_geom_torsion_site_symmetry_4
C2 N6 N7 N8 0.5(3) .
N10 N6 N7 N8 178.5(2) .
C1 N4 N3 N2 0.5(3) .
N4 N3 N2 N1 -0.6(3) .
C1 N1 N2 N3 0.4(3) .
N5 N1 N2 N3 -179.5(2) .
N6 N7 N8 N9 -0.4(3) .
N7 N8 N9 C2 0.2(3) .
N8 N9 C2 N6 0.1(3) .
N8 N9 C2 C1 -179.8(2) .
N7 N6 C2 N9 -0.3(3) .
N10 N6 C2 N9 -178.0(3) .
N7 N6 C2 C1 179.6(2) .
N10 N6 C2 C1 1.9(4) .
N3 N4 C1 N1 -0.2(3) .
N3 N4 C1 C2 179.6(2) .
N2 N1 C1 N4 -0.1(3) .
N5 N1 C1 N4 179.8(2) .
N2 N1 C1 C2 -179.9(2) .
N5 N1 C1 C2 0.0(4) .
N9 C2 C1 N4 165.5(3) .
N6 C2 C1 N4 -14.4(4) .
N9 C2 C1 N1 -14.8(4) .
N6 C2 C1 N1 165.4(2) .
C3 N11 N12 N13 0.3(3) .
N15 N11 N12 N13 179.3(2) .
N11 N12 N13 N14 -0.3(3) .
C3 N14 N13 N12 0.3(3) .
N13 N14 C3 N11 -0.1(3) .
N13 N14 C3 C3 179.8(3) 2_675
N12 N11 C3 N14 -0.1(3) .
N15 N11 C3 N14 -178.9(2) .
N12 N11 C3 C3 180.0(3) 2_675
N15 N11 C3 C3 1.2(5) 2_675
N19 N18 N17 N16 -0.4(3) .
N18 N17 N16 C4 0.2(3) .
N18 N17 N16 N20 -178.5(2) .
N17 N18 N19 C4 0.4(3) .
N18 N19 C4 N16 -0.3(3) .
N18 N19 C4 C4 179.2(3) 2_756
N17 N16 C4 N19 0.0(3) .
N20 N16 C4 N19 178.6(2) .
N17 N16 C4 C4 -179.4(3) 2_756
N20 N16 C4 C4 -0.9(5) 2_756
